data_4124926
loop_
_publ_author_name
'Tan, Xiaoyan'
'Fabbris, Gilberto'
'Haskel, Daniel'
'Yaroslavtsev, Alexander A.'
'Cao, Huibo'
'Thompson, Corey M.'
'Kovnir, Kirill'
'Menushenkov, Alexey P.'
'Chernikov, Roman V.'
'Garlea, V. Ovidiu'
'Shatruk, Michael'

_publ_section_title
;
 A Transition from Localized to Strongly Correlated Electron Behavior and
 Mixed Valence Driven by Physical or Chemical Pressure in ACo2As2 (A = Eu
 and Ca).
;
_journal_issue 8
_journal_name_full 'Journal of the American Chemical Society'
_journal_page_first 2724
_journal_page_last 2731
_journal_paper_doi 10.1021/jacs.5b12659
_journal_volume 138
_journal_year 2016
_chemical_formula_sum 'As2 Ca0.845 Co1.888 La0.155'
_chemical_formula_weight 316.50
_chemical_name_systematic 2014/7
_space_group_crystal_system tetragonal
_space_group_IT_number 139
_space_group_name_Hall '-I 4 2'
_space_group_name_H-M_alt 'I 4/m m m'
_symmetry_space_group_name_Hall '-I 4 2'
_symmetry_space_group_name_H-M 'I 4/m m m'
_audit_creation_method SHELXL-2014
_cell_angle_alpha 90
_cell_angle_beta 90
_cell_angle_gamma 90
_cell_formula_units_Z 2
_cell_length_a 4.0018(2)
_cell_length_b 4.0018(2)
_cell_length_c 10.3726(8)
_cell_measurement_reflns_used 813
_cell_measurement_temperature 293(2)
_cell_measurement_theta_max 45.27
_cell_measurement_theta_min 3.93
_cell_volume 166.111(17)
_computing_cell_refinement 'SMART V5.625 (Bruker, 2000)'
_computing_data_collection 'SMART V5.625 (Bruker, 2000)'
_computing_data_reduction 'SAINT V6.32 (Bruker, 2001)'
_computing_molecular_graphics 'CrystalMaker V9.2.2 (2015)'
_computing_publication_material 'SHELXL-97 (Sheldrick, 1997)'
_computing_structure_refinement 'SHELXL-2014 (Sheldrick, 2014)'
_computing_structure_solution 'SHELXS-97 (Sheldrick, 1990)'
_diffrn_ambient_temperature 293(2)
_diffrn_measured_fraction_theta_full 1.000
_diffrn_measured_fraction_theta_max 0.967
_diffrn_measurement_device_type 'Bruker APEX II CCD area-detector'
_diffrn_measurement_method 'profile data from \w scans'
_diffrn_radiation_type MoK\a
_diffrn_radiation_wavelength 0.71073
_diffrn_reflns_av_R_equivalents 0.0334
_diffrn_reflns_av_unetI/netI 0.0213
_diffrn_reflns_laue_measured_fraction_full 1.000
_diffrn_reflns_laue_measured_fraction_max 0.967
_diffrn_reflns_limit_h_max 4
_diffrn_reflns_limit_h_min -8
_diffrn_reflns_limit_k_max 7
_diffrn_reflns_limit_k_min -8
_diffrn_reflns_limit_l_max 14
_diffrn_reflns_limit_l_min -20
_diffrn_reflns_number 1292
_diffrn_reflns_point_group_measured_fraction_full 1.000
_diffrn_reflns_point_group_measured_fraction_max 0.967
_diffrn_reflns_theta_full 25.242
_diffrn_reflns_theta_max 45.316
_diffrn_reflns_theta_min 3.929
_diffrn_source 'sealed tube'
_exptl_absorpt_coefficient_mu 32.100
_exptl_absorpt_correction_T_max 0.7489
_exptl_absorpt_correction_T_min 0.4102
_exptl_absorpt_correction_type empirical
_exptl_absorpt_process_details 'SADABS v2.03 (Bruker, 2003)'
_exptl_crystal_colour black
_exptl_crystal_density_diffrn 6.351
_exptl_crystal_description plate
_exptl_crystal_F_000 287
_exptl_crystal_size_max 0.06
_exptl_crystal_size_mid 0.03
_exptl_crystal_size_min 0.02
_refine_diff_density_max 1.807
_refine_diff_density_min -1.502
_refine_diff_density_rms 0.307
_refine_ls_extinction_method 'SHELXL-2014/7 (Sheldrick 2014)'
_refine_ls_goodness_of_fit_ref 1.188
_refine_ls_hydrogen_treatment undef
_refine_ls_matrix_type full
_refine_ls_number_parameters 10
_refine_ls_number_reflns 232
_refine_ls_number_restraints 0
_refine_ls_restrained_S_all 1.188
_refine_ls_R_factor_all 0.0337
_refine_ls_R_factor_gt 0.0256
_refine_ls_shift/su_max 0.000
_refine_ls_shift/su_mean 0.000
_refine_ls_structure_factor_coef Fsqd
_refine_ls_weighting_details 'w=1/[\s^2^(Fo^2^)+(0.0398P)^2^] where P=(Fo^2^+2Fc^2^)/3'
_refine_ls_weighting_scheme calc
_refine_ls_wR_factor_gt 0.0643
_refine_ls_wR_factor_ref 0.0710
_reflns_Friedel_coverage 0.000
_reflns_number_gt 210
_reflns_number_total 232
_reflns_threshold_expression 'I > 2\s(I)'
_cod_data_source_file ja5b12659_si_005.cif
_cod_data_source_block shelx
_cod_depositor_comments 'Adding full bibliography for 4124924--4124927.cif.'
_cod_original_cell_volume 166.11(2)
_cod_database_code 4124926
_shelx_space_group_comment
;
The symmetry employed for this shelxl refinement is uniquely defined
by the following loop, which should always be used as a source of
symmetry information in preference to the above space-group names.
They are only intended as comments.
;
_shelxl_version_number 2014-3

loop_
_space_group_symop_operation_xyz
'x, y, z'
'-x, -y, z'
'-y, x, z'
'y, -x, z'
'-x, y, -z'
'x, -y, -z'
'y, x, -z'
'-y, -x, -z'
'x+1/2, y+1/2, z+1/2'
'-x+1/2, -y+1/2, z+1/2'
'-y+1/2, x+1/2, z+1/2'
'y+1/2, -x+1/2, z+1/2'
'-x+1/2, y+1/2, -z+1/2'
'x+1/2, -y+1/2, -z+1/2'
'y+1/2, x+1/2, -z+1/2'
'-y+1/2, -x+1/2, -z+1/2'
'-x, -y, -z'
'x, y, -z'
'y, -x, -z'
'-y, x, -z'
'x, -y, z'
'-x, y, z'
'-y, -x, z'
'y, x, z'
'-x+1/2, -y+1/2, -z+1/2'
'x+1/2, y+1/2, -z+1/2'
'y+1/2, -x+1/2, -z+1/2'
'-y+1/2, x+1/2, -z+1/2'
'x+1/2, -y+1/2, z+1/2'
'-x+1/2, y+1/2, z+1/2'
'-y+1/2, -x+1/2, z+1/2'
'y+1/2, x+1/2, z+1/2'

loop_
_atom_site_label
_atom_site_type_symbol
_atom_site_fract_x
_atom_site_fract_y
_atom_site_fract_z
_atom_site_U_iso_or_equiv
_atom_site_adp_type
_atom_site_occupancy
_atom_site_site_symmetry_order
_atom_site_calc_flag
_atom_site_refinement_flags_posn
_atom_site_refinement_flags_adp
_atom_site_refinement_flags_occupancy
Ca1 Ca 0.0000 0.0000 0.0000 0.0101(2) Uani 0.845(4) 16 d S T P
La1 La 0.0000 0.0000 0.0000 0.0101(2) Uani 0.155(4) 16 d S T P
Co1 Co 0.0000 0.5000 0.2500 0.01063(17) Uani 0.944(5) 8 d S T .
As1 As 0.0000 0.0000 0.36645(6) 0.01128(14) Uani 1 8 d S T P

loop_
_atom_site_aniso_label
_atom_site_aniso_U_11
_atom_site_aniso_U_22
_atom_site_aniso_U_33
_atom_site_aniso_U_23
_atom_site_aniso_U_13
_atom_site_aniso_U_12
Ca1 0.0085(3) 0.0085(3) 0.0131(4) 0.000 0.000 0.000
La1 0.0085(3) 0.0085(3) 0.0131(4) 0.000 0.000 0.000
Co1 0.00879(19) 0.00879(19) 0.0143(3) 0.000 0.000 0.000
As1 0.00931(15) 0.00931(15) 0.0152(3) 0.000 0.000 0.000

loop_
_atom_type_symbol
_atom_type_description
_atom_type_scat_dispersion_real
_atom_type_scat_dispersion_imag
_atom_type_scat_source
Ca Ca 0.2262 0.3064 'International Tables Vol C Tables 4.2.6.8 and 6.1.1.4'
Co Co 0.3494 0.9721 'International Tables Vol C Tables 4.2.6.8 and 6.1.1.4'
As As 0.0499 2.0058 'International Tables Vol C Tables 4.2.6.8 and 6.1.1.4'
La La -0.2871 2.4523 'International Tables Vol C Tables 4.2.6.8 and 6.1.1.4'

loop_
_geom_angle_atom_site_label_1
_geom_angle_atom_site_label_2
_geom_angle_atom_site_label_3
_geom_angle
_geom_angle_site_symmetry_1
_geom_angle_site_symmetry_3
As1 Ca1 As1 180.00(2) 25 9_444
As1 Ca1 As1 127.83(2) 25 25_445
As1 Ca1 As1 52.17(2) 9_444 25_445
As1 Ca1 As1 52.17(2) 25 9_554
As1 Ca1 As1 127.83(2) 9_444 9_554
As1 Ca1 As1 180.00(2) 25_445 9_554
As1 Ca1 As1 78.854(9) 25 25_455
As1 Ca1 As1 101.146(9) 9_444 25_455
As1 Ca1 As1 78.854(9) 25_445 25_455
As1 Ca1 As1 101.146(9) 9_554 25_455
As1 Ca1 As1 78.854(9) 25 25_545
As1 Ca1 As1 101.146(9) 9_444 25_545
As1 Ca1 As1 78.854(9) 25_445 25_545
As1 Ca1 As1 101.146(9) 9_554 25_545
As1 Ca1 As1 127.83(2) 25_455 25_545
As1 Ca1 As1 101.146(9) 25 9_454
As1 Ca1 As1 78.854(9) 9_444 9_454
As1 Ca1 As1 101.146(9) 25_445 9_454
As1 Ca1 As1 78.854(9) 9_554 9_454
As1 Ca1 As1 52.17(2) 25_455 9_454
As1 Ca1 As1 180.0 25_545 9_454
As1 Ca1 As1 101.146(9) 25 9_544
As1 Ca1 As1 78.854(9) 9_444 9_544
As1 Ca1 As1 101.146(9) 25_445 9_544
As1 Ca1 As1 78.854(9) 9_554 9_544
As1 Ca1 As1 180.0 25_455 9_544
As1 Ca1 As1 52.17(2) 25_545 9_544
As1 Ca1 As1 127.83(2) 9_454 9_544
As1 Ca1 Co1 42.602(8) 25 .
As1 Ca1 Co1 137.398(8) 9_444 .
As1 Ca1 Co1 92.286(10) 25_445 .
As1 Ca1 Co1 87.714(10) 9_554 .
As1 Ca1 Co1 42.602(8) 25_455 .
As1 Ca1 Co1 92.286(11) 25_545 .
As1 Ca1 Co1 87.714(11) 9_454 .
As1 Ca1 Co1 137.398(8) 9_544 .
As1 Ca1 Co1 42.602(8) 25 25
As1 Ca1 Co1 137.398(8) 9_444 25
As1 Ca1 Co1 92.286(10) 25_445 25
As1 Ca1 Co1 87.714(10) 9_554 25
As1 Ca1 Co1 92.286(11) 25_455 25
As1 Ca1 Co1 42.602(8) 25_545 25
As1 Ca1 Co1 137.398(8) 9_454 25
As1 Ca1 Co1 87.714(11) 9_544 25
Co1 Ca1 Co1 51.185(4) . 25
As1 Ca1 Co1 137.398(8) 25 17
As1 Ca1 Co1 42.602(8) 9_444 17
As1 Ca1 Co1 87.714(10) 25_445 17
As1 Ca1 Co1 92.286(10) 9_554 17
As1 Ca1 Co1 137.398(8) 25_455 17
As1 Ca1 Co1 87.714(11) 25_545 17
As1 Ca1 Co1 92.286(11) 9_454 17
As1 Ca1 Co1 42.602(8) 9_544 17
Co1 Ca1 Co1 180.0 . 17
Co1 Ca1 Co1 128.815(4) 25 17
As1 Ca1 Co1 137.398(8) 25 9_444
As1 Ca1 Co1 42.602(8) 9_444 9_444
As1 Ca1 Co1 87.714(10) 25_445 9_444
As1 Ca1 Co1 92.286(10) 9_554 9_444
As1 Ca1 Co1 87.714(11) 25_455 9_444
As1 Ca1 Co1 137.398(8) 25_545 9_444
As1 Ca1 Co1 42.602(8) 9_454 9_444
As1 Ca1 Co1 92.286(11) 9_544 9_444
Co1 Ca1 Co1 128.815(4) . 9_444
Co1 Ca1 Co1 180.0 25 9_444
Co1 Ca1 Co1 51.185(4) 17 9_444
As1 Co1 As1 105.492(13) . 25_455
As1 Co1 As1 117.76(3) . 1_565
As1 Co1 As1 105.492(13) 25_455 1_565
As1 Co1 As1 105.492(13) . 25
As1 Co1 As1 117.76(3) 25_455 25
As1 Co1 As1 105.492(13) 1_565 25
As1 Co1 Co1 127.254(6) . 25_565
As1 Co1 Co1 127.254(6) 25_455 25_565
As1 Co1 Co1 52.746(6) 1_565 25_565
As1 Co1 Co1 52.746(6) 25 25_565
As1 Co1 Co1 52.746(6) . 25_455
As1 Co1 Co1 52.746(6) 25_455 25_455
As1 Co1 Co1 127.254(6) 1_565 25_455
As1 Co1 Co1 127.254(6) 25 25_455
Co1 Co1 Co1 180.0 25_565 25_455
As1 Co1 Co1 127.254(6) . 25_465
As1 Co1 Co1 52.746(6) 25_455 25_465
As1 Co1 Co1 52.746(6) 1_565 25_465
As1 Co1 Co1 127.254(6) 25 25_465
Co1 Co1 Co1 90.0 25_565 25_465
Co1 Co1 Co1 90.0 25_455 25_465
As1 Co1 Co1 52.746(6) . 25
As1 Co1 Co1 127.254(6) 25_455 25
As1 Co1 Co1 127.254(6) 1_565 25
As1 Co1 Co1 52.746(6) 25 25
Co1 Co1 Co1 90.0 25_565 25
Co1 Co1 Co1 90.0 25_455 25
Co1 Co1 Co1 180.0 25_465 25
As1 Co1 La1 65.848(11) . 9
As1 Co1 La1 158.773(14) 25_455 9
As1 Co1 La1 65.847(11) 1_565 9
As1 Co1 La1 83.465(15) 25 9
Co1 Co1 La1 64.408(1) 25_565 9
Co1 Co1 La1 115.592(1) 25_455 9
Co1 Co1 La1 115.592(2) 25_465 9
Co1 Co1 La1 64.408(2) 25 9
As1 Co1 Ca1 65.848(11) . 9
As1 Co1 Ca1 158.773(14) 25_455 9
As1 Co1 Ca1 65.847(11) 1_565 9
As1 Co1 Ca1 83.465(15) 25 9
Co1 Co1 Ca1 64.408(1) 25_565 9
Co1 Co1 Ca1 115.592(1) 25_455 9
Co1 Co1 Ca1 115.592(2) 25_465 9
Co1 Co1 Ca1 64.408(2) 25 9
La1 Co1 Ca1 0.0 9 9
As1 Co1 Ca1 83.464(15) . .
As1 Co1 Ca1 65.847(11) 25_455 .
As1 Co1 Ca1 158.773(14) 1_565 .
As1 Co1 Ca1 65.847(11) 25 .
Co1 Co1 Ca1 115.592(1) 25_565 .
Co1 Co1 Ca1 64.408(1) 25_455 .
Co1 Co1 Ca1 115.592(2) 25_465 .
Co1 Co1 Ca1 64.408(2) 25 .
La1 Co1 Ca1 128.815(4) 9 .
Ca1 Co1 Ca1 128.815(4) 9 .
Co1 As1 Co1 74.509(13) 25_455 1_545
Co1 As1 Co1 117.76(3) 25_455 25
Co1 As1 Co1 74.509(13) 1_545 25
Co1 As1 Co1 74.509(13) 25_455 .
Co1 As1 Co1 117.76(3) 1_545 .
Co1 As1 Co1 74.509(13) 25 .
Co1 As1 As1 121.119(14) 25_455 17_556
Co1 As1 As1 121.119(14) 1_545 17_556
Co1 As1 As1 121.119(14) 25 17_556
Co1 As1 As1 121.119(14) . 17_556
Co1 As1 Ca1 140.438(2) 25_455 9
Co1 As1 Ca1 140.438(2) 1_545 9
Co1 As1 Ca1 71.550(3) 25 9
Co1 As1 Ca1 71.550(3) . 9
As1 As1 Ca1 63.917(11) 17_556 9
Co1 As1 La1 140.438(2) 25_455 9
Co1 As1 La1 140.438(2) 1_545 9
Co1 As1 La1 71.550(3) 25 9
Co1 As1 La1 71.550(3) . 9
As1 As1 La1 63.917(11) 17_556 9
Ca1 As1 La1 0.0 9 9
Co1 As1 La1 71.550(4) 25_455 9_445
Co1 As1 La1 71.550(4) 1_545 9_445
Co1 As1 La1 140.438(3) 25 9_445
Co1 As1 La1 140.438(3) . 9_445
As1 As1 La1 63.917(11) 17_556 9_445
Ca1 As1 La1 127.83(2) 9 9_445
La1 As1 La1 127.83(2) 9 9_445
Co1 As1 Ca1 71.550(4) 25_455 9_445
Co1 As1 Ca1 71.550(4) 1_545 9_445
Co1 As1 Ca1 140.438(3) 25 9_445
Co1 As1 Ca1 140.438(3) . 9_445
As1 As1 Ca1 63.917(11) 17_556 9_445
Ca1 As1 Ca1 127.83(2) 9 9_445
La1 As1 Ca1 127.83(2) 9 9_445
La1 As1 Ca1 0.0 9_445 9_445
Co1 As1 La1 71.550(4) 25_455 9_455
Co1 As1 La1 140.438(3) 1_545 9_455
Co1 As1 La1 140.438(3) 25 9_455
Co1 As1 La1 71.550(4) . 9_455
As1 As1 La1 63.917(11) 17_556 9_455
Ca1 As1 La1 78.853(9) 9 9_455
La1 As1 La1 78.853(9) 9 9_455
La1 As1 La1 78.854(9) 9_445 9_455
Ca1 As1 La1 78.854(9) 9_445 9_455
Co1 As1 La1 140.438(3) 25_455 9_545
Co1 As1 La1 71.550(4) 1_545 9_545
Co1 As1 La1 71.550(3) 25 9_545
Co1 As1 La1 140.438(3) . 9_545
As1 As1 La1 63.917(11) 17_556 9_545
Ca1 As1 La1 78.853(9) 9 9_545
La1 As1 La1 78.853(9) 9 9_545
La1 As1 La1 78.854(9) 9_445 9_545
Ca1 As1 La1 78.854(9) 9_445 9_545
La1 As1 La1 127.83(2) 9_455 9_545
Co1 As1 Ca1 71.550(4) 25_455 9_455
Co1 As1 Ca1 140.438(3) 1_545 9_455
Co1 As1 Ca1 140.438(3) 25 9_455
Co1 As1 Ca1 71.550(4) . 9_455
As1 As1 Ca1 63.917(11) 17_556 9_455
Ca1 As1 Ca1 78.853(9) 9 9_455
La1 As1 Ca1 78.853(9) 9 9_455
La1 As1 Ca1 78.854(9) 9_445 9_455
Ca1 As1 Ca1 78.854(9) 9_445 9_455
La1 As1 Ca1 0.0 9_455 9_455
La1 As1 Ca1 127.83(2) 9_545 9_455

loop_
_geom_bond_atom_site_label_1
_geom_bond_atom_site_label_2
_geom_bond_distance
_geom_bond_site_symmetry_2
Ca1 As1 3.1506(3) 25
Ca1 As1 3.1506(3) 9_444
Ca1 As1 3.1506(3) 25_445
Ca1 As1 3.1506(3) 9_554
Ca1 As1 3.1506(3) 25_455
Ca1 As1 3.1506(3) 25_545
Ca1 As1 3.1506(3) 9_454
Ca1 As1 3.1506(3) 9_544
Ca1 Co1 3.27537(17) .
Ca1 Co1 3.27537(17) 25
Ca1 Co1 3.27537(17) 17
Ca1 Co1 3.27537(17) 9_444
Co1 As1 2.3372(4) .
Co1 As1 2.3372(4) 25_455
Co1 As1 2.3372(4) 1_565
Co1 As1 2.3372(4) 25
Co1 Co1 2.82970(14) 25_565
Co1 Co1 2.82970(14) 25_455
Co1 Co1 2.82970(14) 25_465
Co1 Co1 2.82970(14) 25
Co1 La1 3.27537(17) 9
Co1 Ca1 3.27537(17) 9
As1 Co1 2.3372(4) 25_455
As1 Co1 2.3372(4) 1_545
As1 Co1 2.3372(4) 25
As1 As1 2.7705(13) 17_556
As1 Ca1 3.1506(3) 9
As1 La1 3.1506(3) 9
As1 La1 3.1506(3) 9_445
As1 Ca1 3.1506(3) 9_445
As1 La1 3.1506(3) 9_455
As1 La1 3.1506(3) 9_545
As1 Ca1 3.1506(3) 9_455
